data_7209553
loop_
_publ_author_name
'Walter, Sebastian M.'
'Sarwar, Mohammed G.'
'Chudzinski, Michael G.'
'Herdtweck, Eberhardt'
'Lough, Alan J.'
'Huber, Stefan M.'
'Taylor, Mark S.'

_publ_section_title
;
 Halogen bonding and \p--\p interactions in the solid-state structure of a
 butadiynylene-linked bis(iodoperfluoroarene)
;
_journal_issue 16
_journal_name_full CrystEngComm
_journal_page_first 3097
_journal_paper_doi 10.1039/c2ce26751a
_journal_volume 15
_journal_year 2013
_chemical_formula_moiety 'C16 H36 N, C16 F8 I2, I'
_chemical_formula_sum 'C32 H36 F8 I3 N'
_chemical_formula_weight 967.32
_chemical_name_systematic
;
?
;
_space_group_IT_number 9
_symmetry_cell_setting monoclinic
_symmetry_space_group_name_Hall 'C -2yc'
_symmetry_space_group_name_H-M 'C 1 c 1'
_atom_sites_solution_hydrogens geom
_atom_sites_solution_primary direct
_atom_sites_solution_secondary difmap
_audit_creation_method SHELXL-97
_cell_angle_alpha 90.00
_cell_angle_beta 96.2920(19)
_cell_angle_gamma 90.00
_cell_formula_units_Z 4
_cell_length_a 13.7911(4)
_cell_length_b 30.7832(10)
_cell_length_c 8.3658(1)
_cell_measurement_reflns_used 12445
_cell_measurement_temperature 150(1)
_cell_measurement_theta_max 27.5
_cell_measurement_theta_min 2.6
_cell_volume 3530.17(16)
_computing_cell_refinement 'Denzo-SMN (Otwinowski & Minor, 1997)'
_computing_data_collection 'Collect (Nonius B.V., 1997-2002)'
_computing_data_reduction Denzo-SMN
_computing_molecular_graphics 'PLATON (Spek, 2003)'
_computing_publication_material 'SHELXTL V6.1'
_computing_structure_refinement 'SHELXTL V6.1 (Sheldrick, 2008)'
_computing_structure_solution 'SIR-92 (Altomare et al., 1994)'
_diffrn_ambient_temperature 150(2)
_diffrn_detector_area_resol_mean 9
_diffrn_measured_fraction_theta_full 0.947
_diffrn_measured_fraction_theta_max 0.947
_diffrn_measurement_device_type 'Nonius KappaCCD'
_diffrn_measurement_method '\f scans and \w scans with \k offsets'
_diffrn_radiation_monochromator graphite
_diffrn_radiation_source 'fine-focus sealed tube'
_diffrn_radiation_type MoK\a
_diffrn_radiation_wavelength 0.71073
_diffrn_reflns_av_R_equivalents 0.0384
_diffrn_reflns_av_sigmaI/netI 0.0498
_diffrn_reflns_limit_h_max 17
_diffrn_reflns_limit_h_min -17
_diffrn_reflns_limit_k_max 39
_diffrn_reflns_limit_k_min -34
_diffrn_reflns_limit_l_max 8
_diffrn_reflns_limit_l_min -10
_diffrn_reflns_number 12445
_diffrn_reflns_theta_full 27.49
_diffrn_reflns_theta_max 27.49
_diffrn_reflns_theta_min 2.65
_diffrn_standards_number 0
_exptl_absorpt_coefficient_mu 2.721
_exptl_absorpt_correction_T_max 0.768
_exptl_absorpt_correction_T_min 0.677
_exptl_absorpt_correction_type multi-scan
_exptl_absorpt_process_details
;
multi-scan from symmetry-related measurements
Sortav (Blessing 1995)
;
_exptl_crystal_colour colourless
_exptl_crystal_density_diffrn 1.820
_exptl_crystal_density_method 'not measured'
_exptl_crystal_description needle
_exptl_crystal_F_000 1864
_exptl_crystal_size_max 0.20
_exptl_crystal_size_mid 0.14
_exptl_crystal_size_min 0.10
_refine_diff_density_max 1.131
_refine_diff_density_min -1.462
_refine_diff_density_rms 0.138
_refine_ls_abs_structure_details 'Flack H D (1983), Acta Cryst. A39, 876-881'
_refine_ls_abs_structure_Flack 0.51(3)
_refine_ls_extinction_method none
_refine_ls_goodness_of_fit_ref 1.069
_refine_ls_hydrogen_treatment constr
_refine_ls_matrix_type full
_refine_ls_number_parameters 401
_refine_ls_number_reflns 6063
_refine_ls_number_restraints 2
_refine_ls_restrained_S_all 1.069
_refine_ls_R_factor_all 0.0553
_refine_ls_R_factor_gt 0.0433
_refine_ls_shift/su_max 0.000
_refine_ls_shift/su_mean 0.000
_refine_ls_structure_factor_coef Fsqd
_refine_ls_weighting_details 'calc w=1/[\s^2^(Fo^2^)+(0.0413P)^2^+27.6591P] where P=(Fo^2^+2Fc^2^)/3'
_refine_ls_weighting_scheme calc
_refine_ls_wR_factor_gt 0.0965
_refine_ls_wR_factor_ref 0.1060
_reflns_number_gt 5333
_reflns_number_total 6063
_reflns_threshold_expression I>2\s(I)
_cod_data_source_file c2ce26751a.txt
_cod_data_source_block k09110
_cod_depositor_comments
;
The following automatic conversions were performed:

'_symmetry_cell_setting' value 'Monoclinic' changed to 'monoclinic'
according to /home/saulius/struct/CIF-dictionaries/cif_core.dic
dictionary named 'cif_core.dic' version 2.4.2 from 2011-04-26.

Automatic conversion script
Id: cif_fix_values 1891 2012-01-12 08:04:46Z andrius 
;
_cod_original_sg_symbol_H-M 'C c'
_cod_database_code 7209553

loop_
_symmetry_equiv_pos_as_xyz
'x, y, z'
'x, -y, z+1/2'
'x+1/2, y+1/2, z'
'x+1/2, -y+1/2, z+1/2'

loop_
_atom_site_label
_atom_site_type_symbol
_atom_site_fract_x
_atom_site_fract_y
_atom_site_fract_z
_atom_site_U_iso_or_equiv
_atom_site_adp_type
_atom_site_occupancy
_atom_site_symmetry_multiplicity
_atom_site_calc_flag
_atom_site_refinement_flags
I1 I 0.07691(4) -0.10960(2) 0.55609(6) 0.03673(17) Uani 1 1 d .
I2 I 0.36690(4) 0.117863(19) 0.13435(6) 0.03530(17) Uani 1 1 d .
I3 I 0.21408(6) 0.208121(17) 0.10738(8) 0.03324(14) Uani 1 1 d .
F1 F -0.1219(5) -0.0922(2) 0.6942(8) 0.0513(16) Uani 1 1 d .
F2 F -0.2226(5) -0.0204(2) 0.7489(9) 0.0630(19) Uani 1 1 d .
F3 F -0.1579(6) 0.0590(2) 0.6567(9) 0.071(2) Uani 1 1 d .
F4 F 0.0040(5) 0.06442(19) 0.5074(9) 0.0596(18) Uani 1 1 d .
F5 F 0.5635(5) 0.10588(19) -0.0225(8) 0.0491(16) Uani 1 1 d .
F6 F 0.6754(5) 0.0382(2) -0.0688(9) 0.0597(18) Uani 1 1 d .
F7 F 0.6292(6) -0.0423(2) 0.0334(9) 0.068(2) Uani 1 1 d .
F8 F 0.4679(5) -0.05308(18) 0.1873(8) 0.0538(17) Uani 1 1 d .
C1 C 0.1171(8) -0.0063(3) 0.4470(13) 0.038(2) Uani 1 1 d .
C2 C 0.1898(8) 0.0000(3) 0.3836(12) 0.034(2) Uani 1 1 d .
C3 C 0.2738(8) 0.0073(3) 0.3111(13) 0.038(2) Uani 1 1 d .
C4 C 0.3445(8) 0.0144(3) 0.2483(12) 0.034(2) Uani 1 1 d .
C5 C 0.0295(8) -0.0118(3) 0.5219(12) 0.035(2) Uani 1 1 d .
C6 C -0.0049(7) -0.0524(3) 0.5717(12) 0.031(2) Uani 1 1 d .
C7 C -0.0873(8) -0.0540(3) 0.6447(13) 0.041(2) Uani 1 1 d .
C8 C -0.1410(8) -0.0170(4) 0.6745(14) 0.048(3) Uani 1 1 d .
C9 C -0.1107(10) 0.0228(4) 0.6275(15) 0.053(3) Uani 1 1 d .
C10 C -0.0270(8) 0.0249(3) 0.5515(13) 0.043(3) Uani 1 1 d .
C11 C 0.4292(8) 0.0219(3) 0.1700(11) 0.033(2) Uani 1 1 d .
C12 C 0.4551(8) 0.0627(3) 0.1110(13) 0.035(2) Uani 1 1 d .
C13 C 0.5375(7) 0.0674(3) 0.0330(12) 0.036(2) Uani 1 1 d .
C14 C 0.5946(8) 0.0324(3) 0.0082(13) 0.044(3) Uani 1 1 d .
C15 C 0.5714(9) -0.0080(4) 0.0580(15) 0.043(3) Uani 1 1 d .
C16 C 0.4905(8) -0.0130(3) 0.1380(12) 0.040(3) Uani 1 1 d .
N1 N 0.0397(5) 0.2317(2) 0.5993(8) 0.0286(16) Uani 1 1 d .
C17 C -0.0300(7) 0.2577(3) 0.4840(11) 0.036(2) Uani 1 1 d .
H17A H -0.0579 0.2813 0.5454 0.044 Uiso 1 1 calc R
H17B H -0.0845 0.2385 0.4422 0.044 Uiso 1 1 calc R
C18 C 0.0128(8) 0.2780(3) 0.3413(12) 0.043(2) Uani 1 1 d .
H18A H 0.0481 0.2557 0.2852 0.052 Uiso 1 1 calc R
H18B H 0.0597 0.3011 0.3792 0.052 Uiso 1 1 calc R
C19 C -0.0700(10) 0.2972(4) 0.2257(15) 0.066(4) Uani 1 1 d .
H19A H -0.1129 0.2735 0.1805 0.079 Uiso 1 1 calc R
H19B H -0.1096 0.3169 0.2861 0.079 Uiso 1 1 calc R
C20 C -0.0336(12) 0.3214(6) 0.0938(18) 0.095(6) Uani 1 1 d .
H20A H -0.0885 0.3348 0.0274 0.142 Uiso 1 1 calc R
H20B H 0.0007 0.3015 0.0278 0.142 Uiso 1 1 calc R
H20C H 0.0115 0.3441 0.1381 0.142 Uiso 1 1 calc R
C21 C -0.0115(6) 0.2202(3) 0.7446(11) 0.035(2) Uani 1 1 d .
H21A H -0.0358 0.2474 0.7894 0.042 Uiso 1 1 calc R
H21B H 0.0372 0.2075 0.8274 0.042 Uiso 1 1 calc R
C22 C -0.0967(8) 0.1886(3) 0.7147(12) 0.041(2) Uani 1 1 d .
H22A H -0.1422 0.1986 0.6224 0.049 Uiso 1 1 calc R
H22B H -0.0723 0.1594 0.6885 0.049 Uiso 1 1 calc R
C23 C -0.1497(7) 0.1859(4) 0.8652(13) 0.045(3) Uani 1 1 d .
H23A H -0.1027 0.1776 0.9581 0.054 Uiso 1 1 calc R
H23B H -0.1763 0.2149 0.8877 0.054 Uiso 1 1 calc R
C24 C -0.2322(10) 0.1531(5) 0.8458(17) 0.070(4) Uani 1 1 d .
H24A H -0.2689 0.1545 0.9396 0.105 Uiso 1 1 calc R
H24B H -0.2052 0.1239 0.8369 0.105 Uiso 1 1 calc R
H24C H -0.2758 0.1598 0.7484 0.105 Uiso 1 1 calc R
C25 C 0.1302(6) 0.2590(3) 0.6573(11) 0.033(2) Uani 1 1 d .
H25A H 0.1708 0.2420 0.7399 0.039 Uiso 1 1 calc R
H25B H 0.1688 0.2630 0.5653 0.039 Uiso 1 1 calc R
C26 C 0.1130(8) 0.3033(3) 0.7269(13) 0.046(2) Uani 1 1 d .
H26A H 0.0838 0.3227 0.6402 0.055 Uiso 1 1 calc R
H26B H 0.0660 0.3006 0.8078 0.055 Uiso 1 1 calc R
C27 C 0.2056(9) 0.3232(3) 0.8044(13) 0.049(3) Uani 1 1 d .
H27A H 0.2533 0.3244 0.7243 0.059 Uiso 1 1 calc R
H27B H 0.2331 0.3041 0.8933 0.059 Uiso 1 1 calc R
C28 C 0.1929(11) 0.3686(4) 0.8707(15) 0.063(4) Uani 1 1 d .
H28A H 0.2549 0.3785 0.9274 0.095 Uiso 1 1 calc R
H28B H 0.1430 0.3681 0.9455 0.095 Uiso 1 1 calc R
H28C H 0.1727 0.3885 0.7818 0.095 Uiso 1 1 calc R
C29 C 0.0748(7) 0.1917(3) 0.5186(10) 0.032(2) Uani 1 1 d .
H29A H 0.1123 0.2013 0.4305 0.039 Uiso 1 1 calc R
H29B H 0.0169 0.1757 0.4688 0.039 Uiso 1 1 calc R
C30 C 0.1376(8) 0.1604(3) 0.6246(12) 0.042(2) Uani 1 1 d .
H30A H 0.1856 0.1769 0.6975 0.050 Uiso 1 1 calc R
H30B H 0.0960 0.1435 0.6914 0.050 Uiso 1 1 calc R
C31 C 0.1907(8) 0.1297(3) 0.5243(11) 0.038(2) Uani 1 1 d .
H31A H 0.2338 0.1465 0.4602 0.045 Uiso 1 1 calc R
H31B H 0.1427 0.1140 0.4486 0.045 Uiso 1 1 calc R
C32 C 0.2516(8) 0.0969(3) 0.6281(13) 0.046(3) Uani 1 1 d .
H32A H 0.2907 0.0796 0.5604 0.070 Uiso 1 1 calc R
H32B H 0.2084 0.0776 0.6809 0.070 Uiso 1 1 calc R
H32C H 0.2950 0.1123 0.7099 0.070 Uiso 1 1 calc R

loop_
_atom_site_aniso_label
_atom_site_aniso_U_11
_atom_site_aniso_U_22
_atom_site_aniso_U_33
_atom_site_aniso_U_23
_atom_site_aniso_U_13
_atom_site_aniso_U_12
I1 0.0342(4) 0.0381(3) 0.0386(4) -0.0063(3) 0.0071(3) 0.0037(3)
I2 0.0320(3) 0.0323(3) 0.0423(4) -0.0035(3) 0.0072(3) 0.0005(3)
I3 0.0359(3) 0.0280(3) 0.0361(3) 0.0032(3) 0.0052(2) -0.0004(3)
F1 0.046(4) 0.055(4) 0.057(4) 0.002(3) 0.020(3) -0.005(3)
F2 0.040(4) 0.083(5) 0.070(4) -0.006(4) 0.020(3) 0.018(4)
F3 0.071(5) 0.053(4) 0.089(6) -0.015(4) 0.006(4) 0.028(4)
F4 0.066(5) 0.033(3) 0.078(5) 0.005(3) -0.002(4) 0.004(3)
F5 0.044(4) 0.042(3) 0.063(4) 0.001(3) 0.017(3) -0.006(3)
F6 0.056(4) 0.066(4) 0.062(4) -0.008(3) 0.031(3) 0.006(3)
F7 0.070(5) 0.051(4) 0.086(5) -0.014(4) 0.015(4) 0.025(4)
F8 0.065(5) 0.031(3) 0.065(4) 0.003(3) 0.004(3) 0.003(3)
C1 0.043(6) 0.037(5) 0.035(6) -0.001(4) 0.002(5) 0.001(5)
C2 0.041(6) 0.030(5) 0.031(6) 0.000(4) 0.001(4) 0.004(4)
C3 0.034(6) 0.037(5) 0.042(6) -0.003(4) -0.005(5) -0.002(4)
C4 0.035(6) 0.033(5) 0.034(6) 0.003(4) -0.003(4) -0.001(4)
C5 0.040(6) 0.036(5) 0.027(5) 0.001(4) -0.005(4) 0.004(4)
C6 0.024(5) 0.043(5) 0.027(5) -0.002(4) 0.008(4) 0.001(4)
C7 0.042(6) 0.043(6) 0.038(6) 0.005(4) 0.009(5) 0.001(5)
C8 0.028(6) 0.065(7) 0.050(7) -0.011(5) 0.007(5) 0.015(5)
C9 0.070(10) 0.045(6) 0.041(6) -0.004(5) -0.006(6) -0.001(6)
C10 0.041(6) 0.041(6) 0.045(6) 0.001(5) -0.003(5) -0.001(5)
C11 0.046(6) 0.029(5) 0.025(5) -0.003(4) 0.007(4) -0.004(4)
C12 0.034(6) 0.027(5) 0.046(6) -0.005(4) 0.008(4) -0.001(4)
C13 0.032(5) 0.038(5) 0.039(6) -0.005(4) 0.012(4) -0.007(4)
C14 0.046(7) 0.042(6) 0.044(7) -0.007(4) 0.012(5) 0.005(5)
C15 0.032(6) 0.063(7) 0.036(6) -0.007(6) 0.007(4) 0.016(6)
C16 0.057(7) 0.019(4) 0.043(6) -0.010(4) -0.005(5) -0.002(4)
N1 0.027(4) 0.029(4) 0.031(4) 0.007(3) 0.010(3) 0.007(3)
C17 0.039(5) 0.032(5) 0.038(5) 0.003(4) 0.008(4) 0.002(4)
C18 0.051(6) 0.040(5) 0.040(6) 0.014(4) 0.008(5) 0.018(5)
C19 0.074(9) 0.069(9) 0.058(8) 0.024(6) 0.016(6) 0.034(7)
C20 0.099(12) 0.118(14) 0.071(10) 0.047(9) 0.030(8) 0.045(10)
C21 0.024(5) 0.045(5) 0.039(5) 0.003(4) 0.013(4) 0.006(4)
C22 0.047(6) 0.040(6) 0.038(6) -0.004(4) 0.011(4) 0.004(5)
C23 0.038(6) 0.051(6) 0.050(6) 0.007(5) 0.022(5) 0.009(5)
C24 0.058(8) 0.087(10) 0.070(9) -0.010(7) 0.032(7) -0.020(8)
C25 0.031(5) 0.028(5) 0.039(5) 0.007(4) 0.004(4) 0.007(4)
C26 0.051(7) 0.039(6) 0.048(6) -0.003(5) 0.009(5) 0.010(5)
C27 0.061(7) 0.040(6) 0.047(6) 0.005(5) 0.003(5) -0.008(5)
C28 0.089(10) 0.045(7) 0.057(8) -0.013(5) 0.017(7) -0.026(7)
C29 0.038(5) 0.031(5) 0.029(5) 0.001(3) 0.009(4) 0.011(4)
C30 0.057(7) 0.033(5) 0.036(6) 0.007(4) 0.010(5) 0.013(5)
C31 0.057(7) 0.027(5) 0.030(5) -0.004(4) 0.007(4) 0.002(5)
C32 0.058(8) 0.034(5) 0.048(7) 0.000(4) 0.007(5) 0.016(5)

loop_
_atom_type_symbol
_atom_type_description
_atom_type_scat_dispersion_real
_atom_type_scat_dispersion_imag
_atom_type_scat_source
C C 0.0033 0.0016 'International Tables Vol C Tables 4.2.6.8 and 6.1.1.4'
H H 0.0000 0.0000 'International Tables Vol C Tables 4.2.6.8 and 6.1.1.4'
F F 0.0171 0.0103 'International Tables Vol C Tables 4.2.6.8 and 6.1.1.4'
I I -0.4742 1.8119 'International Tables Vol C Tables 4.2.6.8 and 6.1.1.4'
N N 0.0061 0.0033 'International Tables Vol C Tables 4.2.6.8 and 6.1.1.4'

loop_
_geom_angle_atom_site_label_1
_geom_angle_atom_site_label_2
_geom_angle_atom_site_label_3
_geom_angle
_geom_angle_site_symmetry_3
C6 I1 I3 169.5(3) 2
C12 I2 I3 171.0(3) .
C2 C1 C5 177.5(11) .
C1 C2 C3 179.7(13) .
C4 C3 C2 178.5(11) .
C3 C4 C11 178.4(12) .
C10 C5 C6 116.6(10) .
C10 C5 C1 119.4(9) .
C6 C5 C1 124.0(9) .
C7 C6 C5 119.4(9) .
C7 C6 I1 118.8(7) .
C5 C6 I1 121.5(7) .
C6 C7 F1 121.0(9) .
C6 C7 C8 122.8(10) .
F1 C7 C8 116.2(9) .
F2 C8 C9 120.1(10) .
F2 C8 C7 120.4(10) .
C9 C8 C7 119.6(10) .
F3 C9 C8 121.9(12) .
F3 C9 C10 119.7(11) .
C8 C9 C10 118.4(11) .
F4 C10 C9 118.3(10) .
F4 C10 C5 118.4(10) .
C9 C10 C5 123.3(10) .
C12 C11 C16 115.6(9) .
C12 C11 C4 124.0(9) .
C16 C11 C4 120.3(9) .
C13 C12 C11 121.0(9) .
C13 C12 I2 118.1(7) .
C11 C12 I2 120.9(7) .
F5 C13 C14 117.8(9) .
F5 C13 C12 121.7(9) .
C14 C13 C12 120.5(9) .
F6 C14 C15 119.8(9) .
F6 C14 C13 119.1(9) .
C15 C14 C13 121.1(10) .
F7 C15 C14 120.3(10) .
F7 C15 C16 120.8(10) .
C14 C15 C16 118.8(9) .
F8 C16 C15 118.6(9) .
F8 C16 C11 118.3(9) .
C15 C16 C11 123.0(9) .
C29 N1 C21 111.7(7) .
C29 N1 C17 111.1(7) .
C21 N1 C17 108.4(6) .
C29 N1 C25 107.4(7) .
C21 N1 C25 107.9(7) .
C17 N1 C25 110.3(7) .
N1 C17 C18 116.2(8) .
C17 C18 C19 109.1(9) .
C20 C19 C18 112.2(12) .
N1 C21 C22 115.9(8) .
C23 C22 C21 109.2(8) .
C24 C23 C22 111.6(10) .
C26 C25 N1 117.3(8) .
C27 C26 C25 111.8(9) .
C26 C27 C28 113.9(11) .
N1 C29 C30 116.6(7) .
C31 C30 C29 110.8(8) .
C30 C31 C32 111.7(8) .

loop_
_geom_bond_atom_site_label_1
_geom_bond_atom_site_label_2
_geom_bond_distance
_geom_bond_site_symmetry_2
I1 C6 2.104(9) .
I1 I3 3.5752(9) 2
I2 C12 2.112(10) .
I2 I3 3.4797(8) .
F1 C7 1.352(12) .
F2 C8 1.348(12) .
F3 C9 1.327(14) .
F4 C10 1.353(12) .
F5 C13 1.334(11) .
F6 C14 1.358(12) .
F7 C15 1.350(12) .
F8 C16 1.348(11) .
C1 C2 1.200(14) .
C1 C5 1.431(15) .
C2 C3 1.383(14) .
C3 C4 1.178(14) .
C4 C11 1.420(14) .
C5 C10 1.409(15) .
C5 C6 1.415(14) .
C6 C7 1.349(13) .
C7 C8 1.396(15) .
C8 C9 1.365(16) .
C9 C10 1.379(17) .
C11 C12 1.409(13) .
C11 C16 1.410(14) .
C12 C13 1.379(13) .
C13 C14 1.364(14) .
C14 C15 1.363(15) .
C15 C16 1.371(15) .
N1 C29 1.508(11) .
N1 C21 1.513(11) .
N1 C17 1.515(12) .
N1 C25 1.539(12) .
C17 C18 1.523(13) .
C18 C19 1.533(15) .
C19 C20 1.465(18) .
C21 C22 1.526(14) .
C22 C23 1.526(13) .
C23 C24 1.516(16) .
C25 C26 1.512(13) .
C26 C27 1.498(15) .
C27 C28 1.523(15) .
C29 C30 1.517(12) .
C30 C31 1.505(13) .
C31 C32 1.523(12) .
